data_9001679
loop_
_publ_author_name
'Swope, R. J.'
'Smyth, J. R.'
'Larson, A. C.'

_publ_section_title
;
 H in rutile-type compounds: I. Single-crystal neutron and X-ray diffraction
 study of H in rutile
 Sample: neutron; natural, T = 24 K
;
_journal_name_full 'American Mineralogist'
_journal_page_first 448
_journal_page_last 453
_journal_volume 80
_journal_year 1995
_chemical_formula_sum 'Al0.011 Cr0.012 Fe0.008 H0.108 Nb0.011 O2 Ti0.96'
_chemical_name_mineral Rutile
_space_group_IT_number 136
_symmetry_space_group_name_Hall '-P 4n 2n'
_symmetry_space_group_name_H-M 'P 42/m n m'
_cell_angle_alpha 90
_cell_angle_beta 90
_cell_angle_gamma 90
_cell_length_a 4.587
_cell_length_b 4.587
_cell_length_c 2.954
_cell_formula_units_Z 2
_cell_volume 62.154
_database_code_amcsd 0001735
_diffrn_ambient_temperature 24
_exptl_crystal_density_diffrn 4.299
_cod_original_formula_sum 'Ti.96 Nb.011 Cr.012 Al.011 Fe.008 O2 H.108'
_cod_database_code 9001679

loop_
_space_group_symop_operation_xyz
x,y,z
-y,-x,z
y,x,-z
1/2+y,1/2-x,1/2-z
1/2-y,1/2+x,1/2+z
1/2+x,1/2-y,1/2+z
1/2-x,1/2+y,1/2-z
x,y,-z
-x,-y,z
y,x,z
-y,-x,-z
1/2-y,1/2+x,1/2-z
1/2+y,1/2-x,1/2+z
1/2-x,1/2+y,1/2+z
1/2+x,1/2-y,1/2-z
-x,-y,-z

loop_
_atom_site_aniso_label
_atom_site_aniso_U_11
_atom_site_aniso_U_22
_atom_site_aniso_U_33
_atom_site_aniso_U_12
_atom_site_aniso_U_13
_atom_site_aniso_U_23
Ti 0.00060 0.00060 0.00050 -0.00090 0.00000 0.00000
Nb 0.00060 0.00060 0.00050 -0.00090 0.00000 0.00000
Cr 0.00060 0.00060 0.00050 -0.00090 0.00000 0.00000
Al 0.00060 0.00060 0.00050 -0.00090 0.00000 0.00000
Fe 0.00060 0.00060 0.00050 -0.00090 0.00000 0.00000
O 0.00280 0.00280 0.00300 -0.00150 0.00000 0.00000

loop_
_atom_site_label
_atom_site_fract_x
_atom_site_fract_y
_atom_site_fract_z
_atom_site_occupancy
_atom_site_U_iso_or_equiv
Ti 0.00000 0.00000 0.00000 0.96000 ?
Nb 0.00000 0.00000 0.00000 0.01100 ?
Cr 0.00000 0.00000 0.00000 0.01200 ?
Al 0.00000 0.00000 0.00000 0.01100 ?
Fe 0.00000 0.00000 0.00000 0.00800 ?
O 0.30450 0.30450 0.00000 1.00000 ?
H 0.42000 0.50000 0.00000 0.02700 0.45000

loop_
_cod_related_entry_id
_cod_related_entry_database
_cod_related_entry_code
1 AMCSD 0001735
